data_1557889
loop_
_publ_author_name
'Zhou, Jia'
'Gao, Ying'
'Chang, Jin-Ling'
'Yu, Heng-Yi'
'Chen, Juan'
'Zhou, Ming'
'Meng, Xiang-Gao'
'Ruan, Han-Li'

_publ_section_title
;
 Resorcylic Acid Lactones from an Ilyonectria sp.
;
_journal_name_full 'Journal of Natural Products'
_journal_paper_doi 10.1021/acs.jnatprod.9b01167
_journal_year 2020
_chemical_formula_moiety 'C18 H21 Cl O7'
_chemical_formula_sum 'C18 H21 Cl O7'
_chemical_formula_weight 384.80
_space_group_crystal_system monoclinic
_space_group_IT_number 4
_space_group_name_Hall 'P 2yb'
_space_group_name_H-M_alt 'P 1 21 1'
_atom_sites_solution_hydrogens geom
_atom_sites_solution_primary direct
_audit_creation_date 2018-12-13
_audit_creation_method
; 
Olex2 1.2 
(compiled 2018.05.29 svn.r3508 for OlexSys, GUI svn.r5506) 
;
_cell_angle_alpha 90
_cell_angle_beta 110.431(2)
_cell_angle_gamma 90
_cell_formula_units_Z 2
_cell_length_a 8.9035(4)
_cell_length_b 9.1206(4)
_cell_length_c 11.7648(5)
_cell_measurement_reflns_used 5515
_cell_measurement_temperature 273(2)
_cell_measurement_theta_max 70.02
_cell_measurement_theta_min 5.30
_cell_volume 895.26(7)
_computing_cell_refinement 'SAINT v7.68A (Bruker, 2009)'
_computing_data_collection 'Bruker APEX2'
_computing_data_reduction 'SAINT v7.68A (Bruker, 2009)'
_computing_molecular_graphics 'Olex2 (Dolomanov et al., 2009)'
_computing_publication_material 'Olex2 (Dolomanov et al., 2009)'
_computing_structure_refinement 'XL (Sheldrick, 2008)'
_computing_structure_solution 'ShelXS (Sheldrick, 2008)'
_diffrn_ambient_temperature 273.15
_diffrn_measured_fraction_theta_full 0.964
_diffrn_measured_fraction_theta_max 0.949
_diffrn_measurement_device_type 'Bruker APEX-II CCD'
_diffrn_measurement_method '\f and \w scans'
_diffrn_radiation_monochromator graphite
_diffrn_radiation_type CuK\a
_diffrn_radiation_wavelength 1.54178
_diffrn_reflns_av_R_equivalents 0.0370
_diffrn_reflns_av_unetI/netI 0.0509
_diffrn_reflns_Laue_measured_fraction_full 0.964
_diffrn_reflns_Laue_measured_fraction_max 0.949
_diffrn_reflns_limit_h_max 10
_diffrn_reflns_limit_h_min -9
_diffrn_reflns_limit_k_max 11
_diffrn_reflns_limit_k_min -11
_diffrn_reflns_limit_l_max 13
_diffrn_reflns_limit_l_min -14
_diffrn_reflns_number 10451
_diffrn_reflns_point_group_measured_fraction_full 0.956
_diffrn_reflns_point_group_measured_fraction_max 0.932
_diffrn_reflns_theta_full 67.679
_diffrn_reflns_theta_max 70.417
_diffrn_reflns_theta_min 4.010
_diffrn_standards_number 0
_exptl_absorpt_coefficient_mu 2.234
_exptl_absorpt_correction_T_max 0.7533
_exptl_absorpt_correction_T_min 0.5948
_exptl_absorpt_correction_type multi-scan
_exptl_absorpt_process_details
; 
SADABS-2008/1 (Bruker,2008) was used for absorption correction. 
wR2(int) was 0.1276 before and 0.0708 after correction. 
The Ratio of minimum to maximum transmission is 0.7896. 
The \l/2 correction factor is 0.0015. 
;
_exptl_crystal_density_diffrn 1.427
_exptl_crystal_description block
_exptl_crystal_F_000 404
_exptl_crystal_size_max 0.15
_exptl_crystal_size_mid 0.1
_exptl_crystal_size_min 0.05
_refine_diff_density_max 0.263
_refine_diff_density_min -0.229
_refine_diff_density_rms 0.064
_refine_ls_abs_structure_details
; 
 Flack x determined using 1345 quotients [(I+)-(I-)]/[(I+)+(I-)] 
 (Parsons, Flack and Wagner, Acta Cryst. B69 (2013) 249-259). 
;
_refine_ls_abs_structure_Flack 0.022(7)
_refine_ls_extinction_coef 0.0008(7)
_refine_ls_extinction_expression Fc^*^=kFc[1+0.001xFc^2^\l^3^/sin(2\q)]^-1/4^
_refine_ls_extinction_method 'SHELXL-2014/7 (Sheldrick 2014'
_refine_ls_goodness_of_fit_ref 1.117
_refine_ls_hydrogen_treatment constr
_refine_ls_matrix_type full
_refine_ls_number_parameters 240
_refine_ls_number_reflns 3204
_refine_ls_number_restraints 1
_refine_ls_restrained_S_all 1.116
_refine_ls_R_factor_all 0.0327
_refine_ls_R_factor_gt 0.0310
_refine_ls_shift/su_max 0.000
_refine_ls_shift/su_mean 0.000
_refine_ls_structure_factor_coef Fsqd
_refine_ls_weighting_details 'w=1/[\s^2^(Fo^2^)+(0.0561P)^2^] where P=(Fo^2^+2Fc^2^)/3'
_refine_ls_weighting_scheme calc
_refine_ls_wR_factor_gt 0.0831
_refine_ls_wR_factor_ref 0.0935
_reflns_Friedel_coverage 0.842
_reflns_Friedel_fraction_full 0.948
_reflns_Friedel_fraction_max 0.913
_reflns_number_gt 3098
_reflns_number_total 3204
_reflns_threshold_expression 'I > 2\s(I)'
_cod_data_source_file np9b01167_si_009.cif
_cod_data_source_block cu_181212e_0m
_cod_database_code 1557889
_shelx_shelxl_version_number 2014/7
_shelx_space_group_comment
; 
The symmetry employed for this shelxl refinement is uniquely defined 
by the following loop, which should always be used as a source of 
symmetry information in preference to the above space-group names. 
They are only intended as comments. 
;
_shelx_estimated_absorpt_t_max 0.896
_shelx_estimated_absorpt_t_min 0.730
_olex2_refinement_description
; 
1. Fixed Uiso 
 At 1.2 times of: 
  All C(H) groups, All C(H,H) groups 
 At 1.5 times of: 
  All C(H,H,H) groups, All O(H) groups 
2.a Ternary CH refined with riding coordinates: 
 C2(H2), C5(H5) 
2.b Secondary CH2 refined with riding coordinates: 
 C8(H8A,H8B), C9(H9A,H9B), C3(H3A,H3B), C11(H11A,H11B), C4(H4A,H4B), C7(H7A,H7B) 
2.c Aromatic/amide H refined with riding coordinates: 
 C15(H15) 
2.d Idealised Me refined as rotating group: 
 C1(H1A,H1B,H1C) 
2.e Idealised tetrahedral OH refined as rotating group: 
 O7(H7), O6(H6), O3(H3) 
;
_olex2_submission_special_instructions 'No special instructions were received'

loop_
_space_group_symop_operation_xyz
'x, y, z'
'-x, y+1/2, -z'

loop_
_atom_site_label
_atom_site_type_symbol
_atom_site_fract_x
_atom_site_fract_y
_atom_site_fract_z
_atom_site_U_iso_or_equiv
_atom_site_adp_type
_atom_site_occupancy
_atom_site_site_symmetry_order
_atom_site_calc_flag
_atom_site_refinement_flags_posn
_atom_site_refinement_flags_adp
_atom_site_refinement_flags_occupancy
_atom_site_disorder_assembly
_atom_site_disorder_group
O1 O 0.3384(3) 0.8721(3) -0.01786(19) 0.0550(6) Uani 1 1 d . . . . .
O7 O 0.1961(3) 0.9308(3) -0.23744(19) 0.0548(6) Uani 1 1 d . . . . .
H7 H 0.2714 0.9266 -0.1729 0.082 Uiso 1 1 calc GR . . . .
O6 O -0.3565(3) 0.8790(4) -0.41191(19) 0.0677(8) Uani 1 1 d . . . . .
H6 H -0.4372 0.8620 -0.3957 0.102 Uiso 1 1 calc GR . . . .
O5 O -0.1425(4) 0.9958(3) 0.0616(2) 0.0598(6) Uani 1 1 d . . . . .
C15 C -0.0802(4) 0.9072(4) -0.3185(2) 0.0500(7) Uani 1 1 d . . . . .
H15 H -0.0760 0.9446 -0.3909 0.060 Uiso 1 1 calc R . . . .
C8 C -0.2271(4) 0.9447(5) 0.2694(3) 0.0587(9) Uani 1 1 d . . . . .
H8A H -0.3022 1.0172 0.2213 0.070 Uiso 1 1 calc R . . . .
H8B H -0.2712 0.9043 0.3274 0.070 Uiso 1 1 calc R . . . .
C16 C 0.0589(4) 0.8937(3) -0.2194(2) 0.0415(6) Uani 1 1 d . . . . .
O4 O 0.0270(3) 0.8052(3) 0.4569(2) 0.0644(7) Uani 1 1 d . . . . .
C14 C -0.2265(4) 0.8654(4) -0.3113(2) 0.0458(6) Uani 1 1 d . . . . .
Cl1 Cl -0.41564(8) 0.75822(8) -0.19642(6) 0.0498(2) Uani 1 1 d . . . . .
C18 C 0.2107(3) 0.8450(3) -0.0043(2) 0.0386(5) Uani 1 1 d . . . . .
C6 C 0.0572(4) 0.9213(4) 0.4203(2) 0.0452(6) Uani 1 1 d . . . . .
C1 C 0.4229(4) 0.6486(4) 0.1912(3) 0.0518(7) Uani 1 1 d . . . . .
H1A H 0.3467 0.5739 0.1908 0.078 Uiso 1 1 calc GR . . . .
H1B H 0.5214 0.6315 0.2572 0.078 Uiso 1 1 calc GR . . . .
H1C H 0.4424 0.6460 0.1160 0.078 Uiso 1 1 calc GR . . . .
C2 C 0.3571(3) 0.7967(3) 0.2062(2) 0.0383(6) Uani 1 1 d . . . . .
H2 H 0.4337 0.8736 0.2056 0.046 Uiso 1 1 calc R . . . .
C9 C -0.2117(4) 0.8225(4) 0.1864(3) 0.0562(8) Uani 1 1 d . . . . .
H9A H -0.1386 0.7492 0.2354 0.067 Uiso 1 1 calc R . . . .
H9B H -0.3156 0.7762 0.1501 0.067 Uiso 1 1 calc R . . . .
C3 C 0.3171(4) 0.8078(3) 0.3214(2) 0.0441(6) Uani 1 1 d . . . . .
H3A H 0.2196 0.7531 0.3104 0.053 Uiso 1 1 calc R . . . .
H3B H 0.4027 0.7627 0.3876 0.053 Uiso 1 1 calc R . . . .
C10 C -0.1531(3) 0.8691(3) 0.0862(2) 0.0392(6) Uani 1 1 d . . . . .
C11 C -0.1130(3) 0.7457(3) 0.0157(2) 0.0376(5) Uani 1 1 d . . . . .
H11A H -0.0146 0.6986 0.0662 0.045 Uiso 1 1 calc R . . . .
H11B H -0.1978 0.6731 -0.0045 0.045 Uiso 1 1 calc R . . . .
O3 O 0.3296(3) 0.9000(4) 0.56128(18) 0.0700(8) Uani 1 1 d . . . . .
H3 H 0.2788 0.8755 0.6044 0.105 Uiso 1 1 calc GR . . . .
O2 O 0.2046(2) 0.8200(2) 0.10543(16) 0.0410(4) Uani 1 1 d . . . . .
C12 C -0.0930(3) 0.7992(3) -0.0985(2) 0.0342(5) Uani 1 1 d . . . . .
C17 C 0.0561(3) 0.8449(3) -0.1057(2) 0.0354(5) Uani 1 1 d . . . . .
C13 C -0.2294(3) 0.8099(3) -0.2011(2) 0.0387(5) Uani 1 1 d . . . . .
C4 C 0.2948(3) 0.9642(4) 0.3558(3) 0.0464(6) Uani 1 1 d . . . . .
H4A H 0.2226 1.0139 0.2849 0.056 Uiso 1 1 calc R . . . .
H4B H 0.3974 1.0141 0.3795 0.056 Uiso 1 1 calc R . . . .
C7 C -0.0702(4) 1.0198(4) 0.3379(3) 0.0496(7) Uani 1 1 d . . . . .
H7A H -0.0292 1.0640 0.2796 0.059 Uiso 1 1 calc R . . . .
H7B H -0.0908 1.0983 0.3861 0.059 Uiso 1 1 calc R . . . .
C5 C 0.2280(4) 0.9779(4) 0.4595(2) 0.0496(7) Uani 1 1 d . . . . .
H5 H 0.2285 1.0816 0.4814 0.060 Uiso 1 1 calc R . . . .

loop_
_atom_site_aniso_label
_atom_site_aniso_U_11
_atom_site_aniso_U_22
_atom_site_aniso_U_33
_atom_site_aniso_U_23
_atom_site_aniso_U_13
_atom_site_aniso_U_12
O1 0.0366(12) 0.0873(16) 0.0421(10) 0.0074(10) 0.0149(9) -0.0084(9)
O7 0.0433(12) 0.0874(17) 0.0389(9) 0.0091(11) 0.0210(9) -0.0010(10)
O6 0.0433(14) 0.123(2) 0.0319(10) 0.0048(12) 0.0066(9) 0.0119(13)
O5 0.0918(18) 0.0456(13) 0.0488(12) -0.0010(9) 0.0329(12) 0.0010(10)
C15 0.0487(18) 0.074(2) 0.0304(12) 0.0053(13) 0.0175(12) 0.0118(13)
C8 0.0396(17) 0.097(3) 0.0410(14) -0.0088(16) 0.0162(12) 0.0026(16)
C16 0.0418(16) 0.0509(15) 0.0355(12) -0.0002(11) 0.0182(11) 0.0038(10)
O4 0.0646(16) 0.0765(17) 0.0587(13) 0.0195(12) 0.0298(12) 0.0029(11)
C14 0.0412(16) 0.0636(17) 0.0302(12) -0.0047(12) 0.0095(10) 0.0105(12)
Cl1 0.0344(4) 0.0628(4) 0.0493(4) -0.0021(3) 0.0111(2) -0.0021(3)
C18 0.0386(15) 0.0429(14) 0.0355(12) -0.0006(10) 0.0146(11) 0.0000(10)
C6 0.0451(17) 0.0622(18) 0.0303(11) -0.0012(12) 0.0156(11) 0.0038(12)
C1 0.0462(19) 0.0539(17) 0.0554(18) 0.0044(13) 0.0179(14) 0.0033(12)
C2 0.0283(13) 0.0479(15) 0.0357(12) 0.0045(10) 0.0073(9) -0.0033(9)
C9 0.056(2) 0.075(2) 0.0421(15) -0.0085(15) 0.0234(14) -0.0242(15)
C3 0.0427(16) 0.0553(15) 0.0324(12) 0.0065(11) 0.0109(11) -0.0014(11)
C10 0.0336(14) 0.0500(15) 0.0323(11) 0.0001(10) 0.0095(10) -0.0052(10)
C11 0.0337(13) 0.0400(13) 0.0377(12) 0.0055(10) 0.0107(9) -0.0028(10)
O3 0.0458(14) 0.131(3) 0.0301(9) 0.0076(13) 0.0086(9) 0.0124(13)
O2 0.0306(10) 0.0605(11) 0.0303(8) 0.0028(8) 0.0085(7) -0.0004(7)
C12 0.0369(14) 0.0322(11) 0.0336(11) -0.0029(9) 0.0125(9) 0.0024(8)
C17 0.0385(14) 0.0361(13) 0.0325(12) -0.0017(10) 0.0133(10) 0.0027(9)
C13 0.0365(14) 0.0429(13) 0.0375(12) -0.0053(10) 0.0139(10) 0.0025(9)
C4 0.0413(16) 0.0595(17) 0.0380(13) -0.0007(12) 0.0134(11) -0.0064(12)
C7 0.0456(18) 0.0605(17) 0.0386(14) -0.0085(12) 0.0097(12) 0.0072(12)
C5 0.0445(17) 0.0676(19) 0.0333(13) -0.0051(12) 0.0091(11) -0.0004(13)

loop_
_atom_type_symbol
_atom_type_description
_atom_type_scat_dispersion_real
_atom_type_scat_dispersion_imag
_atom_type_scat_source
C C 0.0181 0.0091 'International Tables Vol C Tables 4.2.6.8 and 6.1.1.4'
H H 0.0000 0.0000 'International Tables Vol C Tables 4.2.6.8 and 6.1.1.4'
Cl Cl 0.3639 0.7018 'International Tables Vol C Tables 4.2.6.8 and 6.1.1.4'
O O 0.0492 0.0322 'International Tables Vol C Tables 4.2.6.8 and 6.1.1.4'

loop_
_geom_angle_atom_site_label_1
_geom_angle_atom_site_label_2
_geom_angle_atom_site_label_3
_geom_angle
_geom_angle_site_symmetry_1
_geom_angle_site_symmetry_3
_geom_angle_publ_flag
C16 O7 H7 109.5 . . ?
C14 O6 H6 109.5 . . ?
C16 C15 H15 119.7 . . ?
C16 C15 C14 120.6(3) . . ?
C14 C15 H15 119.7 . . ?
H8A C8 H8B 107.7 . . ?
C9 C8 H8A 108.8 . . ?
C9 C8 H8B 108.8 . . ?
C7 C8 H8A 108.8 . . ?
C7 C8 H8B 108.8 . . ?
C7 C8 C9 113.6(3) . . ?
O7 C16 C15 116.0(2) . . ?
O7 C16 C17 122.7(3) . . ?
C15 C16 C17 121.3(3) . . ?
O6 C14 C15 117.4(3) . . ?
O6 C14 C13 124.1(3) . . ?
C15 C14 C13 118.5(3) . . ?
O1 C18 O2 121.0(2) . . ?
O1 C18 C17 122.7(2) . . ?
O2 C18 C17 116.3(2) . . ?
O4 C6 C7 122.7(3) . . ?
O4 C6 C5 120.9(3) . . ?
C7 C6 C5 116.3(3) . . ?
H1A C1 H1B 109.5 . . ?
H1A C1 H1C 109.5 . . ?
H1B C1 H1C 109.5 . . ?
C2 C1 H1A 109.5 . . ?
C2 C1 H1B 109.5 . . ?
C2 C1 H1C 109.5 . . ?
C1 C2 H2 109.9 . . ?
C1 C2 C3 112.7(2) . . ?
C3 C2 H2 109.9 . . ?
O2 C2 C1 108.7(2) . . ?
O2 C2 H2 109.9 . . ?
O2 C2 C3 105.8(2) . . ?
C8 C9 H9A 108.4 . . ?
C8 C9 H9B 108.4 . . ?
H9A C9 H9B 107.5 . . ?
C10 C9 C8 115.5(3) . . ?
C10 C9 H9A 108.4 . . ?
C10 C9 H9B 108.4 . . ?
C2 C3 H3A 108.9 . . ?
C2 C3 H3B 108.9 . . ?
H3A C3 H3B 107.8 . . ?
C4 C3 C2 113.2(2) . . ?
C4 C3 H3A 108.9 . . ?
C4 C3 H3B 108.9 . . ?
O5 C10 C9 122.5(3) . . ?
O5 C10 C11 121.9(2) . . ?
C9 C10 C11 115.6(3) . . ?
C10 C11 H11A 109.2 . . ?
C10 C11 H11B 109.2 . . ?
H11A C11 H11B 107.9 . . ?
C12 C11 C10 112.0(2) . . ?
C12 C11 H11A 109.2 . . ?
C12 C11 H11B 109.2 . . ?
C5 O3 H3 109.5 . . ?
C18 O2 C2 117.88(19) . . ?
C17 C12 C11 123.7(2) . . ?
C13 C12 C11 117.6(2) . . ?
C13 C12 C17 118.7(2) . . ?
C16 C17 C18 116.4(2) . . ?
C16 C17 C12 118.2(2) . . ?
C12 C17 C18 125.4(2) . . ?
C14 C13 Cl1 116.9(2) . . ?
C12 C13 C14 122.6(3) . . ?
C12 C13 Cl1 120.5(2) . . ?
C3 C4 H4A 108.7 . . ?
C3 C4 H4B 108.7 . . ?
C3 C4 C5 114.3(3) . . ?
H4A C4 H4B 107.6 . . ?
C5 C4 H4A 108.7 . . ?
C5 C4 H4B 108.7 . . ?
C8 C7 H7A 108.5 . . ?
C8 C7 H7B 108.5 . . ?
C6 C7 C8 114.9(3) . . ?
C6 C7 H7A 108.5 . . ?
C6 C7 H7B 108.5 . . ?
H7A C7 H7B 107.5 . . ?
C6 C5 C4 110.8(2) . . ?
C6 C5 H5 108.7 . . ?
O3 C5 C6 111.3(3) . . ?
O3 C5 C4 108.7(3) . . ?
O3 C5 H5 108.7 . . ?
C4 C5 H5 108.7 . . ?

loop_
_geom_bond_atom_site_label_1
_geom_bond_atom_site_label_2
_geom_bond_distance
_geom_bond_site_symmetry_2
_geom_bond_publ_flag
O1 C18 1.227(3) . ?
O7 H7 0.8200 . ?
O7 C16 1.354(4) . ?
O6 H6 0.8200 . ?
O6 C14 1.342(4) . ?
O5 C10 1.204(4) . ?
C15 H15 0.9300 . ?
C15 C16 1.379(4) . ?
C15 C14 1.388(5) . ?
C8 H8A 0.9700 . ?
C8 H8B 0.9700 . ?
C8 C9 1.520(5) . ?
C8 C7 1.511(5) . ?
C16 C17 1.417(4) . ?
O4 C6 1.208(4) . ?
C14 C13 1.400(4) . ?
Cl1 C13 1.743(3) . ?
C18 O2 1.330(3) . ?
C18 C17 1.474(4) . ?
C6 C7 1.505(4) . ?
C6 C5 1.517(4) . ?
C1 H1A 0.9600 . ?
C1 H1B 0.9600 . ?
C1 H1C 0.9600 . ?
C1 C2 1.508(4) . ?
C2 H2 0.9800 . ?
C2 C3 1.519(3) . ?
C2 O2 1.473(3) . ?
C9 H9A 0.9700 . ?
C9 H9B 0.9700 . ?
C9 C10 1.507(4) . ?
C3 H3A 0.9700 . ?
C3 H3B 0.9700 . ?
C3 C4 1.515(5) . ?
C10 C11 1.513(4) . ?
C11 H11A 0.9700 . ?
C11 H11B 0.9700 . ?
C11 C12 1.497(3) . ?
O3 H3 0.8200 . ?
O3 C5 1.414(4) . ?
C12 C17 1.422(4) . ?
C12 C13 1.385(4) . ?
C4 H4A 0.9700 . ?
C4 H4B 0.9700 . ?
C4 C5 1.538(4) . ?
C7 H7A 0.9700 . ?
C7 H7B 0.9700 . ?
C5 H5 0.9800 . ?

loop_
_geom_torsion_atom_site_label_1
_geom_torsion_atom_site_label_2
_geom_torsion_atom_site_label_3
_geom_torsion_atom_site_label_4
_geom_torsion
_geom_torsion_site_symmetry_1
_geom_torsion_site_symmetry_2
_geom_torsion_site_symmetry_3
_geom_torsion_site_symmetry_4
_geom_torsion_publ_flag
O1 C18 O2 C2 -11.9(4) . . . . ?
O1 C18 C17 C16 -6.7(4) . . . . ?
O1 C18 C17 C12 172.8(3) . . . . ?
O7 C16 C17 C18 3.7(4) . . . . ?
O7 C16 C17 C12 -175.8(3) . . . . ?
O6 C14 C13 Cl1 -0.8(4) . . . . ?
O6 C14 C13 C12 -179.1(3) . . . . ?
O5 C10 C11 C12 -11.5(4) . . . . ?
C15 C16 C17 C18 -175.7(3) . . . . ?
C15 C16 C17 C12 4.7(4) . . . . ?
C15 C14 C13 Cl1 -179.8(2) . . . . ?
C15 C14 C13 C12 1.9(4) . . . . ?
C8 C9 C10 O5 -10.9(5) . . . . ?
C8 C9 C10 C11 170.9(3) . . . . ?
C16 C15 C14 O6 -178.8(3) . . . . ?
C16 C15 C14 C13 0.2(5) . . . . ?
O4 C6 C7 C8 -20.5(4) . . . . ?
O4 C6 C5 O3 -14.8(4) . . . . ?
O4 C6 C5 C4 106.3(3) . . . . ?
C14 C15 C16 O7 176.9(3) . . . . ?
C14 C15 C16 C17 -3.6(5) . . . . ?
C1 C2 C3 C4 164.2(3) . . . . ?
C1 C2 O2 C18 -72.0(3) . . . . ?
C2 C3 C4 C5 170.6(2) . . . . ?
C9 C8 C7 C6 -60.5(4) . . . . ?
C9 C10 C11 C12 166.7(3) . . . . ?
C3 C2 O2 C18 166.8(2) . . . . ?
C3 C4 C5 C6 -66.7(3) . . . . ?
C3 C4 C5 O3 55.9(3) . . . . ?
C10 C11 C12 C17 90.9(3) . . . . ?
C10 C11 C12 C13 -86.5(3) . . . . ?
C11 C12 C17 C16 -179.8(2) . . . . ?
C11 C12 C17 C18 0.6(4) . . . . ?
C11 C12 C13 C14 176.7(3) . . . . ?
C11 C12 C13 Cl1 -1.5(3) . . . . ?
O2 C18 C17 C16 170.5(2) . . . . ?
O2 C18 C17 C12 -10.0(4) . . . . ?
O2 C2 C3 C4 -77.1(3) . . . . ?
C17 C18 O2 C2 170.8(2) . . . . ?
C17 C12 C13 C14 -0.7(4) . . . . ?
C17 C12 C13 Cl1 -178.96(18) . . . . ?
C13 C12 C17 C16 -2.5(4) . . . . ?
C13 C12 C17 C18 177.9(2) . . . . ?
C7 C8 C9 C10 -61.8(4) . . . . ?
C7 C6 C5 O3 163.2(2) . . . . ?
C7 C6 C5 C4 -75.7(3) . . . . ?
C5 C6 C7 C8 161.6(2) . . . . ?
